data_4304453
loop_
_publ_author_name
'Joe B. Gilroy'
'Peter O. Otieno'
'Michael J. Ferguson'
'Robert McDonald'
'Robin G. Hicks'

_publ_section_title
;
Synthesis and Characterization of 3-Cyano- and 3-Nitroformazans,
Nitrogen-Rich Analogues of \b-Diketimine Ligands
;
_journal_name_full 'Inorganic Chemistry'
_journal_page_first 1279
_journal_page_last 1286
_journal_paper_doi 10.1021/ic7019445
_journal_volume 47
_journal_year 2008
_chemical_formula_moiety 'C15 H15 N5 O2'
_chemical_formula_sum 'C15 H15 N5 O2'
_chemical_formula_weight 297.32
_chemical_name_systematic
;

 ?

;
_space_group_IT_number 2
_symmetry_cell_setting triclinic
_symmetry_space_group_name_Hall '-P 1'
_symmetry_space_group_name_H-M 'P -1'
_atom_sites_solution_hydrogens geom
_atom_sites_solution_primary direct
_atom_sites_solution_secondary difmap
_audit_creation_method SHELXL-97
_cell_angle_alpha 110.419(2)
_cell_angle_beta 96.245(2)
_cell_angle_gamma 105.752(2)
_cell_formula_units_Z 2
_cell_length_a 7.2118(10)
_cell_length_b 9.8215(14)
_cell_length_c 11.7772(16)
_cell_measurement_reflns_used 1562
_cell_measurement_temperature 193(2)
_cell_measurement_theta_max 25.89
_cell_measurement_theta_min 2.35
_cell_volume 733.01(18)
_computing_cell_refinement 'Bruker SAINT (Bruker, 1997)'
_computing_data_collection 'Bruker SMART (Bruker, 1997)'
_computing_data_reduction 'Bruker SAINT (Bruker, 1997)'
_computing_molecular_graphics 'Bruker SHELXTL (Bruker, 1997)'
_computing_publication_material 'Bruker SHELXTL (Bruker, 1997)'
_computing_structure_refinement 'SHELXL-97 (Sheldrick, 1997)'
_computing_structure_solution 'SHELXS-97 (Sheldrick, 1990)'
_diffrn_ambient_temperature 193(2)
_diffrn_detector_area_resol_mean 8.192
_diffrn_measured_fraction_theta_full 0.992
_diffrn_measured_fraction_theta_max 0.992
_diffrn_measurement_device_type 'Bruker PLATFORM diffractometer/SMART 1000 CCD area detector'
_diffrn_measurement_method '\w scans'
_diffrn_radiation_monochromator graphite
_diffrn_radiation_source 'fine-focus sealed tube'
_diffrn_radiation_type MoK\a
_diffrn_radiation_wavelength 0.71073
_diffrn_reflns_av_R_equivalents 0.0289
_diffrn_reflns_av_sigmaI/netI 0.0486
_diffrn_reflns_limit_h_max 8
_diffrn_reflns_limit_h_min -9
_diffrn_reflns_limit_k_max 12
_diffrn_reflns_limit_k_min -12
_diffrn_reflns_limit_l_max 14
_diffrn_reflns_limit_l_min -14
_diffrn_reflns_number 5484
_diffrn_reflns_theta_full 26.38
_diffrn_reflns_theta_max 26.38
_diffrn_reflns_theta_min 1.89
_diffrn_standards_decay_% 0
_diffrn_standards_interval_time 0
_diffrn_standards_number 0
_exptl_absorpt_coefficient_mu 0.094
_exptl_absorpt_correction_T_max 0.9944
_exptl_absorpt_correction_T_min 0.9527
_exptl_absorpt_correction_type integration
_exptl_absorpt_process_details 'Bruker SHELXTL (Bruker, 1997)'
_exptl_crystal_colour orange-red
_exptl_crystal_density_diffrn 1.347
_exptl_crystal_density_method 'not measured'
_exptl_crystal_description fragment
_exptl_crystal_F_000 312
_exptl_crystal_size_max 0.52
_exptl_crystal_size_mid 0.12
_exptl_crystal_size_min 0.06
_refine_diff_density_max 0.234
_refine_diff_density_min -0.181
_refine_diff_density_rms 0.041
_refine_ls_extinction_method none
_refine_ls_goodness_of_fit_ref 1.013
_refine_ls_hydrogen_treatment constr
_refine_ls_matrix_type full
_refine_ls_number_parameters 201
_refine_ls_number_reflns 2972
_refine_ls_number_restraints 0
_refine_ls_restrained_S_all 1.013
_refine_ls_R_factor_all 0.0835
_refine_ls_R_factor_gt 0.0474
_refine_ls_shift/su_max 0.000
_refine_ls_shift/su_mean 0.000
_refine_ls_structure_factor_coef Fsqd
_refine_ls_weighting_details 'calc w=1/[\s^2^(Fo^2^)+(0.0715P)^2^+0.0000P] where P=(Fo^2^+2Fc^2^)/3'
_refine_ls_weighting_scheme calc
_refine_ls_wR_factor_gt 0.1205
_refine_ls_wR_factor_ref 0.1370
_reflns_number_gt 1910
_reflns_number_total 2972
_reflns_threshold_expression I>2\s(I)
_cod_data_source_file ic7019445-file004.cif
_cod_data_source_block vic0502
_cod_depositor_comments
;
The following automatic conversions were performed:
'_symmetry_cell_setting' value 'Triclinic' changed to 'triclinic'
according to '/home/saulius/struct/CIF-dictionaries/cif_core.dic'
dictionary named 'cif_core.dic' version 2.4.1 from 2010-06-29.

Automatic conversion script
Id: cif_fix_enum 1527 2010-12-29 10:47:43Z saulius 
;
_cod_database_code 4304453

loop_
_symmetry_equiv_pos_as_xyz
'x, y, z'
'-x, -y, -z'

loop_
_atom_site_label
_atom_site_type_symbol
_atom_site_fract_x
_atom_site_fract_y
_atom_site_fract_z
_atom_site_U_iso_or_equiv
_atom_site_adp_type
_atom_site_occupancy
_atom_site_symmetry_multiplicity
_atom_site_calc_flag
_atom_site_refinement_flags
_atom_site_disorder_assembly
_atom_site_disorder_group
O1 O 0.5527(2) 0.83659(16) 0.39211(14) 0.0541(4) Uani 1 1 d . . .
O2 O 0.5843(2) 0.85695(16) 0.58224(14) 0.0533(4) Uani 1 1 d . . .
N1 N 0.4022(2) 0.53722(18) 0.31300(15) 0.0361(4) Uani 1 1 d . . .
N2 N 0.3212(2) 0.38812(17) 0.27329(14) 0.0368(4) Uani 1 1 d . . .
H2N H 0.2693 0.3477 0.3233 0.044 Uiso 1 1 calc R . .
N3 N 0.3247(2) 0.58752(17) 0.51958(14) 0.0335(4) Uani 1 1 d . . .
N4 N 0.2316(2) 0.44365(17) 0.48975(14) 0.0340(4) Uani 1 1 d . . .
N5 N 0.5193(2) 0.78300(18) 0.46970(16) 0.0384(4) Uani 1 1 d . . .
C1 C 0.4031(3) 0.6203(2) 0.42868(17) 0.0329(4) Uani 1 1 d . . .
C11 C 0.3157(3) 0.2916(2) 0.15187(17) 0.0352(4) Uani 1 1 d . . .
C12 C 0.2675(4) 0.1362(2) 0.1242(2) 0.0525(6) Uani 1 1 d . . .
H12 H 0.2427 0.0985 0.1871 0.063 Uiso 1 1 calc R . .
C13 C 0.2550(4) 0.0350(2) 0.00564(19) 0.0573(7) Uani 1 1 d . . .
H13 H 0.2227 -0.0717 -0.0118 0.069 Uiso 1 1 calc R . .
C14 C 0.2887(3) 0.0859(2) -0.08876(18) 0.0428(5) Uani 1 1 d . . .
C15 C 0.3392(3) 0.2421(2) -0.05904(19) 0.0450(5) Uani 1 1 d . . .
H15 H 0.3646 0.2798 -0.1219 0.054 Uiso 1 1 calc R . .
C16 C 0.3541(3) 0.3460(2) 0.05996(19) 0.0437(5) Uani 1 1 d . . .
H16 H 0.3901 0.4531 0.0782 0.052 Uiso 1 1 calc R . .
C17 C 0.2684(4) -0.0257(3) -0.2184(2) 0.0612(7) Uani 1 1 d . . .
H17A H 0.1496 -0.1156 -0.2410 0.073 Uiso 1 1 calc R . .
H17B H 0.3850 -0.0588 -0.2224 0.073 Uiso 1 1 calc R . .
H17C H 0.2575 0.0243 -0.2766 0.073 Uiso 1 1 calc R . .
C21 C 0.1427(2) 0.4085(2) 0.58168(17) 0.0323(4) Uani 1 1 d . . .
C22 C 0.0349(3) 0.2542(2) 0.54985(18) 0.0375(5) Uani 1 1 d . . .
H22 H 0.0253 0.1797 0.4701 0.045 Uiso 1 1 calc R . .
C23 C -0.0576(3) 0.2094(2) 0.63323(19) 0.0402(5) Uani 1 1 d . . .
H23 H -0.1312 0.1039 0.6100 0.048 Uiso 1 1 calc R . .
C24 C -0.0454(3) 0.3155(2) 0.75081(19) 0.0393(5) Uani 1 1 d . . .
C25 C 0.0652(3) 0.4692(2) 0.78141(19) 0.0421(5) Uani 1 1 d . . .
H25 H 0.0765 0.5435 0.8617 0.051 Uiso 1 1 calc R . .
C26 C 0.1582(3) 0.5163(2) 0.69936(18) 0.0390(5) Uani 1 1 d . . .
H26 H 0.2325 0.6217 0.7227 0.047 Uiso 1 1 calc R . .
C27 C -0.1498(3) 0.2655(3) 0.8404(2) 0.0542(6) Uani 1 1 d . . .
H27A H -0.2646 0.1726 0.7939 0.065 Uiso 1 1 calc R . .
H27B H -0.1939 0.3479 0.8915 0.065 Uiso 1 1 calc R . .
H27C H -0.0591 0.2433 0.8942 0.065 Uiso 1 1 calc R . .

loop_
_atom_site_aniso_label
_atom_site_aniso_U_11
_atom_site_aniso_U_22
_atom_site_aniso_U_33
_atom_site_aniso_U_23
_atom_site_aniso_U_13
_atom_site_aniso_U_12
O1 0.0665(10) 0.0472(9) 0.0558(10) 0.0329(8) 0.0158(8) 0.0127(7)
O2 0.0697(11) 0.0357(8) 0.0438(9) 0.0112(7) 0.0144(8) 0.0063(7)
N1 0.0354(9) 0.0367(9) 0.0394(10) 0.0172(8) 0.0059(7) 0.0150(7)
N2 0.0419(10) 0.0355(9) 0.0328(9) 0.0141(7) 0.0094(7) 0.0115(7)
N3 0.0330(8) 0.0318(9) 0.0395(9) 0.0170(7) 0.0077(7) 0.0132(7)
N4 0.0347(9) 0.0312(9) 0.0355(9) 0.0134(7) 0.0061(7) 0.0107(7)
N5 0.0432(10) 0.0353(9) 0.0421(11) 0.0187(8) 0.0125(8) 0.0157(7)
C1 0.0332(10) 0.0337(10) 0.0346(11) 0.0154(9) 0.0063(8) 0.0133(8)
C11 0.0351(11) 0.0370(11) 0.0321(11) 0.0128(9) 0.0070(8) 0.0116(8)
C12 0.0793(16) 0.0421(12) 0.0392(12) 0.0212(10) 0.0194(11) 0.0157(11)
C13 0.0933(19) 0.0334(12) 0.0438(13) 0.0163(10) 0.0218(13) 0.0151(12)
C14 0.0467(12) 0.0423(12) 0.0344(11) 0.0128(9) 0.0109(9) 0.0098(9)
C15 0.0531(13) 0.0466(12) 0.0384(12) 0.0222(10) 0.0133(10) 0.0129(10)
C16 0.0547(13) 0.0353(11) 0.0411(12) 0.0171(10) 0.0110(10) 0.0122(10)
C17 0.0836(18) 0.0513(14) 0.0405(13) 0.0145(11) 0.0201(12) 0.0124(12)
C21 0.0295(10) 0.0340(10) 0.0353(11) 0.0140(9) 0.0082(8) 0.0127(8)
C22 0.0384(11) 0.0338(10) 0.0355(11) 0.0099(9) 0.0070(9) 0.0100(8)
C23 0.0379(11) 0.0321(10) 0.0483(12) 0.0171(9) 0.0086(9) 0.0066(8)
C24 0.0323(10) 0.0475(12) 0.0430(12) 0.0227(10) 0.0101(9) 0.0136(9)
C25 0.0458(12) 0.0406(12) 0.0351(11) 0.0092(9) 0.0110(9) 0.0140(9)
C26 0.0417(11) 0.0289(10) 0.0429(12) 0.0108(9) 0.0101(9) 0.0107(8)
C27 0.0537(14) 0.0641(15) 0.0524(14) 0.0305(12) 0.0197(11) 0.0182(11)

loop_
_atom_type_symbol
_atom_type_description
_atom_type_scat_dispersion_real
_atom_type_scat_dispersion_imag
_atom_type_scat_source
C C 0.0033 0.0016 'International Tables Vol C Tables 4.2.6.8 and 6.1.1.4'
H H 0.0000 0.0000 'International Tables Vol C Tables 4.2.6.8 and 6.1.1.4'
N N 0.0061 0.0033 'International Tables Vol C Tables 4.2.6.8 and 6.1.1.4'
O O 0.0106 0.0060 'International Tables Vol C Tables 4.2.6.8 and 6.1.1.4'

loop_
_geom_angle_atom_site_label_1
_geom_angle_atom_site_label_2
_geom_angle_atom_site_label_3
_geom_angle
_geom_angle_site_symmetry_1
_geom_angle_site_symmetry_3
_geom_angle_publ_flag
N2 N1 C1 117.19(15) . . ?
N1 N2 C11 120.75(15) . . ?
N4 N3 C1 114.59(15) . . ?
N3 N4 C21 115.24(15) . . ?
O1 N5 O2 123.66(16) . . ?
O1 N5 C1 119.20(16) . . ?
O2 N5 C1 117.08(15) . . ?
N1 C1 N3 134.25(17) . . ?
N1 C1 N5 113.11(16) . . ?
N3 C1 N5 112.61(15) . . ?
C12 C11 C16 119.48(18) . . ?
C12 C11 N2 117.65(17) . . ?
C16 C11 N2 122.86(17) . . ?
C11 C12 C13 120.37(19) . . ?
C12 C13 C14 121.36(19) . . ?
C15 C14 C13 117.51(18) . . ?
C15 C14 C17 121.55(19) . . ?
C13 C14 C17 120.94(19) . . ?
C14 C15 C16 122.00(19) . . ?
C11 C16 C15 119.27(18) . . ?
C26 C21 C22 119.33(17) . . ?
C26 C21 N4 124.36(16) . . ?
C22 C21 N4 116.31(16) . . ?
C23 C22 C21 120.38(18) . . ?
C22 C23 C24 121.18(18) . . ?
C23 C24 C25 117.56(18) . . ?
C23 C24 C27 120.69(19) . . ?
C25 C24 C27 121.75(19) . . ?
C26 C25 C24 122.14(19) . . ?
C25 C26 C21 119.42(17) . . ?

loop_
_geom_bond_atom_site_label_1
_geom_bond_atom_site_label_2
_geom_bond_distance
_geom_bond_site_symmetry_2
_geom_bond_publ_flag
O1 N5 1.2185(19) . ?
O2 N5 1.230(2) . ?
N1 N2 1.305(2) . ?
N1 C1 1.320(2) . ?
N2 C11 1.402(2) . ?
N3 N4 1.2877(19) . ?
N3 C1 1.357(2) . ?
N4 C21 1.412(2) . ?
N5 C1 1.462(2) . ?
C11 C12 1.377(3) . ?
C11 C16 1.386(3) . ?
C12 C13 1.378(3) . ?
C13 C14 1.387(3) . ?
C14 C15 1.380(3) . ?
C14 C17 1.501(3) . ?
C15 C16 1.388(3) . ?
C21 C26 1.390(2) . ?
C21 C22 1.393(2) . ?
C22 C23 1.374(3) . ?
C23 C24 1.389(3) . ?
C24 C25 1.396(3) . ?
C24 C27 1.501(3) . ?
C25 C26 1.372(3) . ?

loop_
_geom_hbond_atom_site_label_D
_geom_hbond_atom_site_label_H
_geom_hbond_atom_site_label_A
_geom_hbond_distance_DH
_geom_hbond_distance_HA
_geom_hbond_distance_DA
_geom_hbond_angle_DHA
_geom_hbond_site_symmetry_A
N2 H2N N4 0.88 1.94 2.606(2) 131.1 .

loop_
_geom_torsion_atom_site_label_1
_geom_torsion_atom_site_label_2
_geom_torsion_atom_site_label_3
_geom_torsion_atom_site_label_4
_geom_torsion
_geom_torsion_site_symmetry_1
_geom_torsion_site_symmetry_2
_geom_torsion_site_symmetry_3
_geom_torsion_site_symmetry_4
_geom_torsion_publ_flag
C1 N1 N2 C11 -179.45(16) . . . . ?
C1 N3 N4 C21 -177.69(15) . . . . ?
N2 N1 C1 N3 -5.3(3) . . . . ?
N2 N1 C1 N5 172.41(14) . . . . ?
N4 N3 C1 N1 1.9(3) . . . . ?
N4 N3 C1 N5 -175.82(14) . . . . ?
O1 N5 C1 N1 21.4(2) . . . . ?
O2 N5 C1 N1 -155.96(16) . . . . ?
O1 N5 C1 N3 -160.32(16) . . . . ?
O2 N5 C1 N3 22.3(2) . . . . ?
N1 N2 C11 C12 166.44(17) . . . . ?
N1 N2 C11 C16 -14.4(3) . . . . ?
C16 C11 C12 C13 -0.8(3) . . . . ?
N2 C11 C12 C13 178.4(2) . . . . ?
C11 C12 C13 C14 -0.5(4) . . . . ?
C12 C13 C14 C15 1.3(3) . . . . ?
C12 C13 C14 C17 -178.0(2) . . . . ?
C13 C14 C15 C16 -0.8(3) . . . . ?
C17 C14 C15 C16 178.5(2) . . . . ?
C12 C11 C16 C15 1.3(3) . . . . ?
N2 C11 C16 C15 -177.89(18) . . . . ?
C14 C15 C16 C11 -0.5(3) . . . . ?
N3 N4 C21 C26 -2.9(3) . . . . ?
N3 N4 C21 C22 177.69(15) . . . . ?
C26 C21 C22 C23 0.9(3) . . . . ?
N4 C21 C22 C23 -179.65(17) . . . . ?
C21 C22 C23 C24 -0.4(3) . . . . ?
C22 C23 C24 C25 -0.4(3) . . . . ?
C22 C23 C24 C27 179.02(18) . . . . ?
C23 C24 C25 C26 0.6(3) . . . . ?
C27 C24 C25 C26 -178.82(19) . . . . ?
C24 C25 C26 C21 0.0(3) . . . . ?
C22 C21 C26 C25 -0.7(3) . . . . ?
N4 C21 C26 C25 179.89(18) . . . . ?

loop_
_cod_related_entry_id
_cod_related_entry_database
_cod_related_entry_code
1 ChemSpider 28585409
